data_8103386
loop_
_publ_author_name
'Stucky, G.D.'
'Nicol, J.M.'
'Liang, C.S.'
'Harrison, W.T.A.'

_publ_section_title
;
 Microporous, noncentrosymmetric, octahedral/tetrahedral-framework phases:
 K2/3 Li1/3 Nb2 P O8, K2/3 Li1/3 Ta2 P O8 and K2/3 Ag1/3 Nb2P O8
;
_journal_name_full 'Zeitschrift fuer Kristallographie (149,1979-)'
_journal_page_first 781
_journal_page_last 788
_journal_volume 209
_journal_year 1994
_chemical_formula_sum 'Ag0.333 K0.667 Nb2 O8 P'
_chemical_name_systematic 'Potassium silver diniobophosphate(V) (0.67/0.33/1)'
_space_group_IT_number 155
_symmetry_space_group_name_Hall 'P 3* 2'
_symmetry_space_group_name_H-M 'R 3 2 :R'
_cell_angle_alpha 104.698
_cell_angle_beta 104.698
_cell_angle_gamma 104.698
_cell_formula_units_Z 3
_cell_length_a 8.5212
_cell_length_b 8.5212
_cell_length_c 8.5212
_cell_volume 544.415
_citation_journal_id_ASTM ZEKRDZ
_cod_data_source_file silver0-1_62.cif
_cod_data_source_block Ag0.333K0.667Nb2O8P1
_cod_original_cell_volume 544.4152
_cod_original_sg_symbol_Hall 'R 3 2" (-y+z,x+z,-x+y+z)'
_cod_original_formula_sum 'Ag0.333 K0.667 Nb2 O8 P1'
_cod_database_code 8103386

loop_
_symmetry_equiv_pos_as_xyz
x,y,z
z,x,y
y,z,x
-y,-x,-z
-z,-y,-x
-x,-z,-y

loop_
_atom_site_label
_atom_site_type_symbol
_atom_site_fract_x
_atom_site_fract_y
_atom_site_fract_z
_atom_site_occupancy
O2 O-2 0.7886 0.9266 0.687 1
O4 O-2 0.0222 -0.0222 0.5 1
Nb1 Nb+5 0.9608 0.8476 0.6451 1
K1 K+1 0.5 0.806 0.194 0.667
O5 O-2 0.1504 0 0.8496 1
P1 P+5 0.7307 0.5 0.2693 1
O3 O-2 0.1252 0.7138 0.5781 1
O1 O-2 0.7664 0.6438 0.4418 1
Ag1 Ag+1 0.5 0.5 0.5 1
